data_1551954
loop_
_publ_author_name
'Ando, Naoki'
'Soutome, Hiroki'
'Yamaguchi, Shigehiro'

_publ_section_title
;
 Near-Infrared Fluorescein Dyes Containing a Tricoordinate Boron Atom
;
_journal_name_full 'Chemical Science'
_journal_paper_doi 10.1039/C9SC02314C
_journal_year 2019
_chemical_formula_moiety 'C36 H39 B O4'
_chemical_formula_sum 'C36 H39 B O4'
_chemical_formula_weight 546.48
_space_group_crystal_system monoclinic
_space_group_IT_number 4
_space_group_name_Hall 'P 2yb'
_space_group_name_H-M_alt 'P 1 21 1'
_symmetry_space_group_name_Hall 'P 2yb'
_symmetry_space_group_name_H-M 'P 1 21 1'
_atom_sites_solution_hydrogens mixed
_audit_creation_method SHELXL-2017/1
_audit_update_record
;
2019-05-01 deposited with the CCDC.    2019-07-03 downloaded from the CCDC.
;
_cell_angle_alpha 90
_cell_angle_beta 93.091(2)
_cell_angle_gamma 90
_cell_formula_units_Z 4
_cell_length_a 10.3101(3)
_cell_length_b 18.3821(5)
_cell_length_c 16.3489(4)
_cell_measurement_reflns_used 10050
_cell_measurement_temperature 93(2)
_cell_measurement_theta_max 27.98
_cell_measurement_theta_min 0.48
_cell_volume 3093.96(14)
_computing_structure_refinement 'SHELXL-2017/1 (Sheldrick, 2017)'
_diffrn_ambient_temperature 93(2)
_diffrn_measured_fraction_theta_full 0.993
_diffrn_measured_fraction_theta_max 0.993
_diffrn_measurement_device_type 'EIGER X 1M'
_diffrn_measurement_method 'Oscillation Photograph'
_diffrn_radiation_type Synchrotron
_diffrn_radiation_wavelength 0.78255
_diffrn_reflns_av_R_equivalents 0.0419
_diffrn_reflns_av_unetI/netI 0.0547
_diffrn_reflns_Laue_measured_fraction_full 0.993
_diffrn_reflns_Laue_measured_fraction_max 0.993
_diffrn_reflns_limit_h_max 11
_diffrn_reflns_limit_h_min -12
_diffrn_reflns_limit_k_max 21
_diffrn_reflns_limit_k_min -19
_diffrn_reflns_limit_l_max 19
_diffrn_reflns_limit_l_min -19
_diffrn_reflns_number 24549
_diffrn_reflns_point_group_measured_fraction_full 0.994
_diffrn_reflns_point_group_measured_fraction_max 0.994
_diffrn_reflns_theta_full 27.496
_diffrn_reflns_theta_max 27.496
_diffrn_reflns_theta_min 1.373
_diffrn_source 'synchrotron radiation SPring-8 BL40XU'
_exptl_absorpt_coefficient_mu 0.091
_exptl_crystal_colour purple
_exptl_crystal_density_diffrn 1.173
_exptl_crystal_description plate
_exptl_crystal_F_000 1168
_refine_diff_density_max 0.244
_refine_diff_density_min -0.231
_refine_diff_density_rms 0.049
_refine_ls_abs_structure_details
;
 Refined as an inversion twin.
;
_refine_ls_abs_structure_Flack 0.1(10)
_refine_ls_extinction_method none
_refine_ls_goodness_of_fit_ref 1.134
_refine_ls_hydrogen_treatment none
_refine_ls_matrix_type full
_refine_ls_number_parameters 756
_refine_ls_number_reflns 10095
_refine_ls_number_restraints 1
_refine_ls_restrained_S_all 1.134
_refine_ls_R_factor_all 0.0588
_refine_ls_R_factor_gt 0.0425
_refine_ls_shift/su_max 0.000
_refine_ls_shift/su_mean 0.000
_refine_ls_structure_factor_coef Fsqd
_refine_ls_weighting_details 'w=1/[\s^2^(Fo^2^)+(0.0368P)^2^+1.2705P] where P=(Fo^2^+2Fc^2^)/3'
_refine_ls_weighting_scheme calc
_refine_ls_wR_factor_gt 0.0921
_refine_ls_wR_factor_ref 0.1110
_reflns_Friedel_coverage 0.934
_reflns_Friedel_fraction_full 0.995
_reflns_Friedel_fraction_max 0.995
_reflns_number_gt 8545
_reflns_number_total 10095
_reflns_threshold_expression 'I > 2\s(I)'
_cod_data_source_file c9sc02314c2.cif
_cod_data_source_block BF2
_cod_database_code 1551954
_shelx_shelxl_version_number 2017/1
_shelx_space_group_comment
;
The symmetry employed for this shelxl refinement is uniquely defined
by the following loop, which should always be used as a source of
symmetry information in preference to the above space-group names.
They are only intended as comments.
;

loop_
_space_group_symop_operation_xyz
'x, y, z'
'-x, y+1/2, -z'

loop_
_atom_site_label
_atom_site_type_symbol
_atom_site_fract_x
_atom_site_fract_y
_atom_site_fract_z
_atom_site_U_iso_or_equiv
_atom_site_adp_type
_atom_site_occupancy
_atom_site_site_symmetry_order
_atom_site_calc_flag
_atom_site_refinement_flags_posn
_atom_site_refinement_flags_adp
O1 O -0.6343(3) 1.11144(15) -0.45557(17) 0.0271(7) Uani 1 1 d . .
O2 O -0.1833(3) 0.63736(15) -0.42640(17) 0.0260(7) Uani 1 1 d . .
H100 H -0.246272 0.621124 -0.461292 0.039 Uiso 1 1 d R U
O3 O -0.2542(3) 0.92339(16) -0.17977(15) 0.0246(7) Uani 1 1 d . .
O4 O -0.0203(3) 1.00190(16) -0.39901(16) 0.0270(7) Uani 1 1 d . .
C1 C -0.4430(4) 0.9480(2) -0.4252(2) 0.0154(8) Uani 1 1 d . .
C2 C -0.5411(4) 0.9941(2) -0.4516(2) 0.0173(8) Uani 1 1 d . .
H2 H -0.610594 0.975133 -0.483364 0.021 Uiso 1 1 calc R U
C3 C -0.5413(4) 1.0710(2) -0.4322(2) 0.0201(9) Uani 1 1 d . .
C4 C -0.4307(4) 1.0993(2) -0.3843(2) 0.0221(9) Uani 1 1 d . .
H4 H -0.425806 1.148728 -0.372412 0.027 Uiso 1 1 calc R U
C5 C -0.3346(4) 1.0543(2) -0.3567(2) 0.0199(9) Uani 1 1 d . .
H5 H -0.265249 1.073644 -0.325043 0.024 Uiso 1 1 calc R U
C6 C -0.3354(4) 0.9774(2) -0.3744(2) 0.0164(8) Uani 1 1 d . .
C7 C -0.2354(3) 0.9331(2) -0.3445(2) 0.0151(8) Uani 1 1 d . .
C8 C -0.2254(4) 0.8562(2) -0.3661(2) 0.0158(8) Uani 1 1 d . .
C9 C -0.1186(4) 0.8152(2) -0.3372(2) 0.0186(9) Uani 1 1 d . .
H9 H -0.054781 0.837260 -0.303271 0.022 Uiso 1 1 calc R U
C10 C -0.1050(4) 0.7426(2) -0.3577(2) 0.0203(9) Uani 1 1 d . .
H10 H -0.032507 0.716609 -0.337972 0.024 Uiso 1 1 calc R U
C11 C -0.1997(4) 0.7087(2) -0.4077(2) 0.0190(9) Uani 1 1 d . .
C12 C -0.3093(4) 0.7485(2) -0.4362(2) 0.0165(8) Uani 1 1 d . .
H12 H -0.373532 0.725562 -0.468950 0.020 Uiso 1 1 calc R U
C13 C -0.3235(4) 0.8215(2) -0.4164(2) 0.0154(8) Uani 1 1 d . .
C14 C -0.1310(4) 0.9621(2) -0.2866(2) 0.0163(8) Uani 1 1 d . .
C15 C -0.1396(4) 0.9522(2) -0.2027(2) 0.0193(8) Uani 1 1 d . .
C16 C -0.0361(4) 0.9700(2) -0.1485(2) 0.0260(10) Uani 1 1 d . .
H16 H -0.041396 0.962353 -0.092502 0.031 Uiso 1 1 calc R U
C17 C 0.0743(4) 0.9991(3) -0.1790(2) 0.0299(10) Uani 1 1 d . .
H17 H 0.144285 1.010110 -0.142779 0.036 Uiso 1 1 calc R U
C18 C 0.0850(4) 1.0127(2) -0.2618(3) 0.0253(10) Uani 1 1 d . .
H18 H 0.159129 1.034287 -0.280883 0.030 Uiso 1 1 calc R U
C19 C -0.0192(4) 0.9931(2) -0.3157(2) 0.0187(8) Uani 1 1 d . .
C20 C -0.2695(4) 0.9140(3) -0.0934(2) 0.0303(10) Uani 1 1 d . .
H20A H -0.356529 0.898402 -0.084762 0.045 Uiso 1 1 calc R U
H20B H -0.252841 0.959300 -0.065649 0.045 Uiso 1 1 calc R U
H20C H -0.209192 0.877916 -0.072278 0.045 Uiso 1 1 calc R U
C21 C 0.0934(4) 1.0333(3) -0.4310(3) 0.0329(11) Uani 1 1 d . .
H21A H 0.166407 1.001825 -0.419254 0.049 Uiso 1 1 calc R U
H21B H 0.109888 1.079847 -0.405933 0.049 Uiso 1 1 calc R U
H21C H 0.080301 1.039222 -0.489165 0.049 Uiso 1 1 calc R U
C22 C -0.5652(4) 0.8283(2) -0.4939(2) 0.0154(8) Uani 1 1 d . .
C23 C -0.6577(4) 0.7915(2) -0.4489(2) 0.0199(9) Uani 1 1 d . .
C24 C -0.7633(4) 0.7579(2) -0.4908(2) 0.0209(9) Uani 1 1 d . .
H24 H -0.824630 0.733856 -0.461055 0.025 Uiso 1 1 calc R U
C25 C -0.7791(4) 0.7594(2) -0.5762(2) 0.0214(9) Uani 1 1 d . .
C26 C -0.6875(4) 0.7958(2) -0.6193(2) 0.0205(9) Uani 1 1 d . .
H26 H -0.696645 0.797197 -0.676147 0.025 Uiso 1 1 calc R U
C27 C -0.5816(4) 0.8305(2) -0.5797(2) 0.0174(8) Uani 1 1 d . .
C28 C -0.6439(4) 0.7903(2) -0.3561(2) 0.0209(9) Uani 1 1 d . .
H28 H -0.556961 0.808799 -0.340424 0.025 Uiso 1 1 calc R U
C29 C -0.7404(4) 0.8417(3) -0.3197(3) 0.0351(11) Uani 1 1 d . .
H29A H -0.727953 0.889908 -0.340515 0.053 Uiso 1 1 calc R U
H29B H -0.727188 0.841986 -0.261172 0.053 Uiso 1 1 calc R U
H29C H -0.827204 0.825767 -0.334541 0.053 Uiso 1 1 calc R U
C30 C -0.6523(4) 0.7135(2) -0.3211(3) 0.0300(10) Uani 1 1 d . .
H30A H -0.736586 0.693534 -0.334999 0.045 Uiso 1 1 calc R U
H30B H -0.638467 0.715343 -0.262555 0.045 Uiso 1 1 calc R U
H30C H -0.586952 0.683456 -0.343610 0.045 Uiso 1 1 calc R U
C31 C -0.8962(4) 0.7195(2) -0.6169(2) 0.0239(9) Uani 1 1 d . .
H31 H -0.896542 0.670348 -0.593753 0.029 Uiso 1 1 calc R U
C32 C -1.0234(4) 0.7556(3) -0.5957(3) 0.0348(11) Uani 1 1 d . .
H32A H -1.028667 0.803223 -0.619913 0.052 Uiso 1 1 calc R U
H32B H -1.026329 0.759768 -0.537340 0.052 Uiso 1 1 calc R U
H32C H -1.095208 0.726670 -0.616678 0.052 Uiso 1 1 calc R U
C33 C -0.8909(4) 0.7113(2) -0.7091(2) 0.0301(10) Uani 1 1 d . .
H33A H -0.899086 0.758253 -0.734505 0.045 Uiso 1 1 calc R U
H33B H -0.960739 0.680547 -0.729258 0.045 Uiso 1 1 calc R U
H33C H -0.809426 0.689869 -0.721704 0.045 Uiso 1 1 calc R U
C34 C -0.4780(4) 0.8672(2) -0.6279(2) 0.0211(9) Uani 1 1 d . .
H34 H -0.421013 0.893447 -0.588136 0.025 Uiso 1 1 calc R U
C35 C -0.5329(4) 0.9237(2) -0.6893(3) 0.0283(10) Uani 1 1 d . .
H35A H -0.462673 0.948939 -0.713125 0.042 Uiso 1 1 calc R U
H35B H -0.585501 0.957957 -0.661540 0.042 Uiso 1 1 calc R U
H35C H -0.584993 0.899773 -0.731628 0.042 Uiso 1 1 calc R U
C36 C -0.3937(4) 0.8112(2) -0.6688(3) 0.0313(11) Uani 1 1 d . .
H36A H -0.444497 0.786567 -0.711206 0.047 Uiso 1 1 calc R U
H36B H -0.361502 0.776554 -0.628781 0.047 Uiso 1 1 calc R U
H36C H -0.321892 0.835394 -0.692208 0.047 Uiso 1 1 calc R U
B1 B -0.4452(4) 0.8653(2) -0.4465(2) 0.0156(9) Uani 1 1 d . .
O5 O -0.6020(3) -0.15404(15) 0.03692(17) 0.0276(7) Uani 1 1 d . .
O6 O -0.2071(3) 0.33154(14) 0.08454(16) 0.0230(6) Uani 1 1 d . .
H101 H -0.277352 0.340724 0.045799 0.035 Uiso 1 1 d R U
O7 O 0.0041(3) -0.01278(17) 0.09549(16) 0.0281(7) Uani 1 1 d . .
O8 O -0.2343(3) 0.02383(17) 0.32658(16) 0.0267(7) Uani 1 1 d . .
C37 C -0.4317(4) 0.0138(2) 0.0825(2) 0.0152(8) Uani 1 1 d . .
C38 C -0.5237(4) -0.0340(2) 0.0533(2) 0.0179(8) Uani 1 1 d . .
H38 H -0.596499 -0.015587 0.024254 0.021 Uiso 1 1 calc R U
C39 C -0.5144(4) -0.1123(2) 0.0648(2) 0.0190(9) Uani 1 1 d . .
C40 C -0.3990(4) -0.1384(2) 0.1096(2) 0.0189(9) Uani 1 1 d . .
H40 H -0.387067 -0.188110 0.117045 0.023 Uiso 1 1 calc R U
C41 C -0.3087(4) -0.0917(2) 0.1406(2) 0.0185(9) Uani 1 1 d . .
H41 H -0.237440 -0.110360 0.171007 0.022 Uiso 1 1 calc R U
C42 C -0.3172(3) -0.0142(2) 0.1287(2) 0.0145(8) Uani 1 1 d . .
C43 C -0.2222(4) 0.0325(2) 0.1603(2) 0.0157(8) Uani 1 1 d . .
C44 C -0.2222(4) 0.1108(2) 0.1432(2) 0.0152(8) Uani 1 1 d . .
C45 C -0.1194(4) 0.1555(2) 0.1721(2) 0.0174(8) Uani 1 1 d . .
H45 H -0.052145 0.135480 0.204971 0.021 Uiso 1 1 calc R U
C46 C -0.1160(4) 0.2287(2) 0.1528(2) 0.0187(9) Uani 1 1 d . .
H46 H -0.046364 0.256993 0.172478 0.022 Uiso 1 1 calc R U
C47 C -0.2154(4) 0.2604(2) 0.1042(2) 0.0174(8) Uani 1 1 d . .
C48 C -0.3207(4) 0.2169(2) 0.0773(2) 0.0177(8) Uani 1 1 d . .
H48 H -0.388895 0.237967 0.046130 0.021 Uiso 1 1 calc R U
C49 C -0.3262(4) 0.1435(2) 0.0956(2) 0.0155(8) Uani 1 1 d . .
C50 C -0.1120(3) 0.0023(2) 0.2126(2) 0.0173(8) Uani 1 1 d . .
C51 C 0.0015(4) -0.0221(2) 0.1784(2) 0.0198(9) Uani 1 1 d . .
C52 C 0.1015(4) -0.0525(2) 0.2273(3) 0.0260(9) Uani 1 1 d . .
H52 H 0.176362 -0.069145 0.204163 0.031 Uiso 1 1 calc R U
C53 C 0.0887(4) -0.0577(2) 0.3103(3) 0.0294(10) Uani 1 1 d . .
H53 H 0.155641 -0.078338 0.342871 0.035 Uiso 1 1 calc R U
C54 C -0.0209(4) -0.0331(2) 0.3466(3) 0.0271(10) Uani 1 1 d . .
H54 H -0.027549 -0.036666 0.403010 0.033 Uiso 1 1 calc R U
C55 C -0.1214(4) -0.0027(2) 0.2974(2) 0.0207(9) Uani 1 1 d . .
C56 C 0.1266(4) -0.0217(3) 0.0594(3) 0.0358(11) Uani 1 1 d . .
H56A H 0.149263 -0.072312 0.059034 0.054 Uiso 1 1 calc R U
H56B H 0.192186 0.004949 0.090790 0.054 Uiso 1 1 calc R U
H56C H 0.120601 -0.003562 0.004266 0.054 Uiso 1 1 calc R U
C57 C -0.2417(5) 0.0292(3) 0.4132(3) 0.0364(12) Uani 1 1 d . .
H57A H -0.323644 0.050080 0.425692 0.055 Uiso 1 1 calc R U
H57B H -0.172476 0.059594 0.435156 0.055 Uiso 1 1 calc R U
H57C H -0.233818 -0.018379 0.437131 0.055 Uiso 1 1 calc R U
C58 C -0.5726(4) 0.1298(2) 0.0255(2) 0.0159(8) Uani 1 1 d . .
C59 C -0.5989(4) 0.1264(2) -0.0602(2) 0.0179(8) Uani 1 1 d . .
C60 C -0.7160(4) 0.1536(2) -0.0936(2) 0.0214(9) Uani 1 1 d . .
H60 H -0.732088 0.151600 -0.150084 0.026 Uiso 1 1 calc R U
C61 C -0.8102(4) 0.1836(2) -0.0456(2) 0.0209(9) Uani 1 1 d . .
C62 C -0.7824(4) 0.1868(2) 0.0387(2) 0.0216(9) Uani 1 1 d . .
H62 H -0.843702 0.206675 0.071961 0.026 Uiso 1 1 calc R U
C63 C -0.6660(4) 0.1614(2) 0.0746(2) 0.0181(9) Uani 1 1 d . .
C64 C -0.4970(4) 0.0963(2) -0.1139(2) 0.0204(9) Uani 1 1 d . .
H64 H -0.428825 0.074880 -0.077376 0.024 Uiso 1 1 calc R U
C65 C -0.4336(4) 0.1569(3) -0.1614(3) 0.0322(11) Uani 1 1 d . .
H65A H -0.362899 0.137271 -0.190289 0.048 Uiso 1 1 calc R U
H65B H -0.401433 0.193778 -0.124003 0.048 Uiso 1 1 calc R U
H65C H -0.496596 0.177840 -0.199920 0.048 Uiso 1 1 calc R U
C66 C -0.5470(4) 0.0357(2) -0.1722(3) 0.0303(10) Uani 1 1 d . .
H66A H -0.609477 0.055551 -0.211779 0.045 Uiso 1 1 calc R U
H66B H -0.587171 -0.001694 -0.141346 0.045 Uiso 1 1 calc R U
H66C H -0.475581 0.015464 -0.199879 0.045 Uiso 1 1 calc R U
C67 C -0.9378(4) 0.2113(3) -0.0843(3) 0.0291(10) Uani 1 1 d . .
H67 H -0.930780 0.210642 -0.143847 0.035 Uiso 1 1 calc R U
C68 C -1.0502(4) 0.1614(3) -0.0645(3) 0.0350(11) Uani 1 1 d . .
H68A H -1.129550 0.179845 -0.090054 0.053 Uiso 1 1 calc R U
H68B H -1.057606 0.159510 -0.006247 0.053 Uiso 1 1 calc R U
H68C H -1.034265 0.113348 -0.084729 0.053 Uiso 1 1 calc R U
C69 C -0.9682(4) 0.2891(3) -0.0597(3) 0.0343(11) Uani 1 1 d . .
H69A H -0.896806 0.320182 -0.071858 0.052 Uiso 1 1 calc R U
H69B H -0.981415 0.290944 -0.002105 0.052 Uiso 1 1 calc R U
H69C H -1.045367 0.305372 -0.089777 0.052 Uiso 1 1 calc R U
C70 C -0.6378(4) 0.1675(2) 0.1669(2) 0.0231(9) Uani 1 1 d . .
H70 H -0.547600 0.151923 0.177731 0.028 Uiso 1 1 calc R U
C71 C -0.6457(4) 0.2454(2) 0.1968(3) 0.0264(10) Uani 1 1 d . .
H71A H -0.585324 0.274991 0.168949 0.040 Uiso 1 1 calc R U
H71B H -0.624671 0.246999 0.254733 0.040 Uiso 1 1 calc R U
H71C H -0.732193 0.263590 0.185790 0.040 Uiso 1 1 calc R U
C72 C -0.7215(4) 0.1163(3) 0.2145(3) 0.0340(11) Uani 1 1 d . .
H72A H -0.811486 0.127701 0.202840 0.051 Uiso 1 1 calc R U
H72B H -0.700714 0.121874 0.272074 0.051 Uiso 1 1 calc R U
H72C H -0.705197 0.067039 0.198536 0.051 Uiso 1 1 calc R U
B2 B -0.4448(4) 0.0972(2) 0.0664(2) 0.0167(9) Uani 1 1 d . .

loop_
_atom_site_aniso_label
_atom_site_aniso_U_11
_atom_site_aniso_U_22
_atom_site_aniso_U_33
_atom_site_aniso_U_23
_atom_site_aniso_U_13
_atom_site_aniso_U_12
O1 0.0281(16) 0.0201(16) 0.0322(16) 0.0063(13) -0.0062(13) 0.0046(13)
O2 0.0286(16) 0.0200(16) 0.0284(15) -0.0070(12) -0.0063(12) 0.0053(12)
O3 0.0235(15) 0.0350(18) 0.0156(13) 0.0013(12) 0.0028(11) -0.0043(13)
O4 0.0215(15) 0.0401(19) 0.0193(14) 0.0045(13) 0.0019(12) -0.0116(13)
C1 0.0165(19) 0.020(2) 0.0096(17) 0.0022(15) 0.0020(14) -0.0014(17)
C2 0.0160(19) 0.020(2) 0.0165(19) 0.0015(16) 0.0007(15) -0.0031(17)
C3 0.024(2) 0.019(2) 0.018(2) 0.0036(16) -0.0011(17) 0.0014(18)
C4 0.025(2) 0.017(2) 0.024(2) 0.0000(17) 0.0003(17) -0.0001(18)
C5 0.019(2) 0.019(2) 0.021(2) 0.0000(17) -0.0020(17) -0.0029(17)
C6 0.018(2) 0.018(2) 0.0127(18) 0.0010(16) 0.0004(15) -0.0016(16)
C7 0.0129(18) 0.020(2) 0.0125(17) -0.0016(15) 0.0016(14) -0.0044(16)
C8 0.017(2) 0.015(2) 0.0153(18) 0.0014(16) -0.0010(15) 0.0000(16)
C9 0.019(2) 0.023(2) 0.0133(18) -0.0024(16) -0.0027(15) -0.0010(17)
C10 0.0147(19) 0.025(2) 0.021(2) -0.0010(17) -0.0007(16) 0.0042(17)
C11 0.023(2) 0.016(2) 0.019(2) -0.0007(16) 0.0001(16) 0.0046(17)
C12 0.0167(19) 0.018(2) 0.0146(18) -0.0018(16) -0.0015(15) -0.0044(16)
C13 0.017(2) 0.016(2) 0.0134(18) 0.0009(15) 0.0015(15) -0.0024(16)
C14 0.0173(19) 0.015(2) 0.0160(19) -0.0019(15) -0.0014(15) 0.0035(16)
C15 0.018(2) 0.018(2) 0.022(2) -0.0035(16) 0.0014(16) 0.0010(17)
C16 0.022(2) 0.038(3) 0.018(2) -0.0044(18) -0.0025(17) -0.0018(19)
C17 0.022(2) 0.040(3) 0.026(2) -0.007(2) -0.0118(18) -0.004(2)
C18 0.015(2) 0.028(2) 0.032(2) -0.0023(19) -0.0014(18) -0.0074(18)
C19 0.019(2) 0.018(2) 0.018(2) 0.0017(16) -0.0014(16) -0.0020(17)
C20 0.038(3) 0.038(3) 0.015(2) 0.0014(19) 0.0061(18) 0.002(2)
C21 0.030(2) 0.038(3) 0.031(2) 0.002(2) 0.0054(19) -0.011(2)
C22 0.0141(19) 0.016(2) 0.0160(18) 0.0012(15) -0.0019(15) 0.0000(16)
C23 0.017(2) 0.022(2) 0.020(2) 0.0018(17) -0.0022(16) 0.0009(17)
C24 0.017(2) 0.023(2) 0.023(2) 0.0042(17) -0.0016(16) -0.0046(17)
C25 0.019(2) 0.024(2) 0.021(2) -0.0001(17) -0.0054(16) -0.0034(17)
C26 0.022(2) 0.023(2) 0.0161(19) 0.0014(17) -0.0052(16) -0.0007(17)
C27 0.017(2) 0.016(2) 0.019(2) 0.0008(16) -0.0016(15) 0.0026(16)
C28 0.019(2) 0.026(2) 0.0176(19) 0.0034(17) 0.0010(16) -0.0008(18)
C29 0.036(3) 0.040(3) 0.029(2) 0.000(2) 0.003(2) 0.001(2)
C30 0.033(2) 0.033(3) 0.024(2) 0.0082(19) -0.0005(19) 0.000(2)
C31 0.021(2) 0.026(2) 0.025(2) 0.0027(18) -0.0054(17) -0.0063(18)
C32 0.024(2) 0.042(3) 0.037(3) -0.001(2) -0.0053(19) -0.003(2)
C33 0.028(2) 0.031(3) 0.030(2) -0.0027(19) -0.0109(19) -0.004(2)
C34 0.018(2) 0.025(2) 0.020(2) 0.0002(17) -0.0006(16) -0.0064(17)
C35 0.024(2) 0.026(2) 0.035(2) 0.009(2) 0.0050(18) 0.0007(19)
C36 0.032(3) 0.037(3) 0.026(2) 0.0079(19) 0.0054(19) 0.010(2)
B1 0.015(2) 0.020(2) 0.012(2) 0.0048(18) 0.0031(17) -0.0011(19)
O5 0.0261(16) 0.0202(16) 0.0354(16) -0.0047(13) -0.0077(13) -0.0031(13)
O6 0.0224(15) 0.0175(15) 0.0287(15) 0.0043(12) -0.0032(12) -0.0031(12)
O7 0.0173(14) 0.0470(19) 0.0200(14) -0.0048(13) 0.0008(11) 0.0036(13)
O8 0.0228(15) 0.0423(19) 0.0150(14) 0.0013(13) 0.0017(11) 0.0029(14)
C37 0.0148(19) 0.019(2) 0.0117(18) -0.0016(15) 0.0002(15) 0.0036(16)
C38 0.017(2) 0.020(2) 0.0169(19) -0.0012(16) -0.0020(15) 0.0009(17)
C39 0.019(2) 0.020(2) 0.018(2) -0.0010(16) 0.0013(16) -0.0028(17)
C40 0.020(2) 0.014(2) 0.022(2) -0.0006(16) -0.0007(16) 0.0022(16)
C41 0.019(2) 0.019(2) 0.0178(19) 0.0028(16) -0.0005(16) 0.0040(17)
C42 0.0150(19) 0.015(2) 0.0132(18) 0.0020(15) 0.0006(15) 0.0021(16)
C43 0.016(2) 0.020(2) 0.0114(18) 0.0001(15) 0.0022(15) 0.0028(16)
C44 0.0163(19) 0.016(2) 0.0130(18) -0.0006(15) 0.0014(15) 0.0017(16)
C45 0.0132(19) 0.023(2) 0.0162(19) -0.0012(16) -0.0018(15) 0.0016(17)
C46 0.017(2) 0.019(2) 0.020(2) -0.0018(16) -0.0016(16) -0.0025(17)
C47 0.020(2) 0.014(2) 0.0181(19) -0.0010(16) 0.0032(16) -0.0001(16)
C48 0.017(2) 0.022(2) 0.0143(18) -0.0013(16) -0.0004(15) 0.0009(17)
C49 0.018(2) 0.014(2) 0.0148(18) -0.0003(15) 0.0020(15) 0.0027(16)
C50 0.0141(19) 0.017(2) 0.021(2) 0.0013(16) -0.0033(16) 0.0002(16)
C51 0.017(2) 0.019(2) 0.023(2) 0.0004(17) -0.0029(16) 0.0007(17)
C52 0.017(2) 0.021(2) 0.040(3) 0.0011(19) -0.0051(18) 0.0032(18)
C53 0.024(2) 0.029(2) 0.034(2) 0.009(2) -0.0119(19) 0.002(2)
C54 0.025(2) 0.032(3) 0.023(2) 0.0054(18) -0.0069(18) -0.0037(19)
C55 0.017(2) 0.021(2) 0.023(2) 0.0025(17) -0.0009(17) -0.0016(17)
C56 0.017(2) 0.058(3) 0.033(2) -0.012(2) 0.0056(18) 0.001(2)
C57 0.033(3) 0.056(3) 0.021(2) -0.005(2) 0.0052(19) -0.002(2)
C58 0.0152(19) 0.0141(19) 0.0183(19) -0.0003(15) -0.0016(15) -0.0032(16)
C59 0.015(2) 0.019(2) 0.020(2) -0.0006(16) -0.0003(16) -0.0013(16)
C60 0.019(2) 0.026(2) 0.019(2) -0.0023(16) -0.0026(16) 0.0042(17)
C61 0.017(2) 0.025(2) 0.020(2) -0.0001(17) -0.0044(16) 0.0020(17)
C62 0.019(2) 0.027(2) 0.019(2) -0.0025(17) 0.0008(16) 0.0027(17)
C63 0.017(2) 0.016(2) 0.020(2) -0.0026(16) -0.0020(16) 0.0022(16)
C64 0.017(2) 0.023(2) 0.021(2) 0.0014(17) -0.0014(16) 0.0025(17)
C65 0.029(2) 0.038(3) 0.029(2) 0.002(2) 0.0029(19) -0.002(2)
C66 0.030(2) 0.030(3) 0.030(2) -0.006(2) 0.0022(19) 0.002(2)
C67 0.019(2) 0.045(3) 0.022(2) 0.0005(19) -0.0046(17) 0.008(2)
C68 0.017(2) 0.046(3) 0.041(3) -0.015(2) -0.0055(19) 0.008(2)
C69 0.026(2) 0.041(3) 0.035(2) 0.009(2) -0.0037(19) 0.009(2)
C70 0.026(2) 0.026(2) 0.018(2) -0.0012(17) -0.0028(17) 0.0016(18)
C71 0.026(2) 0.028(2) 0.024(2) -0.0048(18) -0.0016(18) 0.0031(19)
C72 0.038(3) 0.039(3) 0.025(2) -0.001(2) 0.002(2) -0.003(2)
B2 0.017(2) 0.022(3) 0.011(2) -0.0003(18) 0.0026(17) -0.0016(19)

loop_
_atom_type_symbol
_atom_type_description
_atom_type_scat_dispersion_real
_atom_type_scat_dispersion_imag
_atom_type_scat_source
C C 0.0040 0.0020 'International Tables Vol C Tables 4.2.6.8 and 6.1.1.4'
H H 0.0010 0.0000 'International Tables Vol C Tables 4.2.6.8 and 6.1.1.4'
B B 0.0020 0.0010 'International Tables Vol C Tables 4.2.6.8 and 6.1.1.4'
O O 0.0140 0.0080 'International Tables Vol C Tables 4.2.6.8 and 6.1.1.4'

loop_
_geom_angle_atom_site_label_1
_geom_angle_atom_site_label_2
_geom_angle_atom_site_label_3
_geom_angle
C11 O2 H100 111.8
C15 O3 C20 117.2(3)
C19 O4 C21 116.6(3)
C2 C1 C6 118.6(4)
C2 C1 B1 122.0(3)
C6 C1 B1 119.4(3)
C1 C2 C3 122.9(4)
C1 C2 H2 118.5
C3 C2 H2 118.5
O1 C3 C4 121.2(4)
O1 C3 C2 121.4(4)
C4 C3 C2 117.4(4)
C5 C4 C3 120.3(4)
C5 C4 H4 119.9
C3 C4 H4 119.9
C4 C5 C6 122.5(4)
C4 C5 H5 118.8
C6 C5 H5 118.8
C7 C6 C5 120.7(3)
C7 C6 C1 121.0(3)
C5 C6 C1 118.3(3)
C6 C7 C8 123.0(3)
C6 C7 C14 120.8(3)
C8 C7 C14 116.1(3)
C9 C8 C13 118.6(3)
C9 C8 C7 120.3(3)
C13 C8 C7 121.1(3)
C10 C9 C8 121.8(4)
C10 C9 H9 119.1
C8 C9 H9 119.1
C9 C10 C11 119.9(4)
C9 C10 H10 120.0
C11 C10 H10 120.0
O2 C11 C10 118.3(3)
O2 C11 C12 122.4(3)
C10 C11 C12 119.3(3)
C13 C12 C11 121.3(3)
C13 C12 H12 119.4
C11 C12 H12 119.4
C12 C13 C8 119.2(3)
C12 C13 B1 121.5(3)
C8 C13 B1 119.3(3)
C19 C14 C15 119.1(3)
C19 C14 C7 120.8(3)
C15 C14 C7 119.8(3)
O3 C15 C16 124.2(3)
O3 C15 C14 115.0(3)
C16 C15 C14 120.8(4)
C17 C16 C15 118.8(4)
C17 C16 H16 120.6
C15 C16 H16 120.6
C16 C17 C18 122.3(4)
C16 C17 H17 118.8
C18 C17 H17 118.8
C17 C18 C19 118.0(4)
C17 C18 H18 121.0
C19 C18 H18 121.0
O4 C19 C14 115.1(3)
O4 C19 C18 124.1(3)
C14 C19 C18 120.8(3)
O3 C20 H20A 109.5
O3 C20 H20B 109.5
H20A C20 H20B 109.5
O3 C20 H20C 109.5
H20A C20 H20C 109.5
H20B C20 H20C 109.5
O4 C21 H21A 109.5
O4 C21 H21B 109.5
H21A C21 H21B 109.5
O4 C21 H21C 109.5
H21A C21 H21C 109.5
H21B C21 H21C 109.5
C27 C22 C23 119.2(3)
C27 C22 B1 121.9(3)
C23 C22 B1 119.0(3)
C24 C23 C22 119.1(3)
C24 C23 C28 120.8(3)
C22 C23 C28 120.0(3)
C25 C24 C23 121.8(4)
C25 C24 H24 119.1
C23 C24 H24 119.1
C26 C25 C24 118.2(3)
C26 C25 C31 123.7(3)
C24 C25 C31 118.1(3)
C25 C26 C27 121.7(3)
C25 C26 H26 119.1
C27 C26 H26 119.1
C26 C27 C22 120.0(4)
C26 C27 C34 121.1(3)
C22 C27 C34 118.8(3)
C23 C28 C29 110.8(3)
C23 C28 C30 112.6(3)
C29 C28 C30 112.2(3)
C23 C28 H28 107.0
C29 C28 H28 107.0
C30 C28 H28 107.0
C28 C29 H29A 109.5
C28 C29 H29B 109.5
H29A C29 H29B 109.5
C28 C29 H29C 109.5
H29A C29 H29C 109.5
H29B C29 H29C 109.5
C28 C30 H30A 109.5
C28 C30 H30B 109.5
H30A C30 H30B 109.5
C28 C30 H30C 109.5
H30A C30 H30C 109.5
H30B C30 H30C 109.5
C33 C31 C32 110.2(3)
C33 C31 C25 114.1(3)
C32 C31 C25 111.1(3)
C33 C31 H31 107.0
C32 C31 H31 107.0
C25 C31 H31 107.0
C31 C32 H32A 109.5
C31 C32 H32B 109.5
H32A C32 H32B 109.5
C31 C32 H32C 109.5
H32A C32 H32C 109.5
H32B C32 H32C 109.5
C31 C33 H33A 109.5
C31 C33 H33B 109.5
H33A C33 H33B 109.5
C31 C33 H33C 109.5
H33A C33 H33C 109.5
H33B C33 H33C 109.5
C27 C34 C36 111.2(3)
C27 C34 C35 113.3(3)
C36 C34 C35 111.7(3)
C27 C34 H34 106.7
C36 C34 H34 106.7
C35 C34 H34 106.7
C34 C35 H35A 109.5
C34 C35 H35B 109.5
H35A C35 H35B 109.5
C34 C35 H35C 109.5
H35A C35 H35C 109.5
H35B C35 H35C 109.5
C34 C36 H36A 109.5
C34 C36 H36B 109.5
H36A C36 H36B 109.5
C34 C36 H36C 109.5
H36A C36 H36C 109.5
H36B C36 H36C 109.5
C13 B1 C1 115.8(3)
C13 B1 C22 122.1(4)
C1 B1 C22 122.1(3)
C47 O6 H101 105.9
C51 O7 C56 117.3(3)
C55 O8 C57 117.5(3)
C38 C37 C42 118.8(3)
C38 C37 B2 121.6(3)
C42 C37 B2 119.6(3)
C37 C38 C39 123.7(4)
C37 C38 H38 118.2
C39 C38 H38 118.2
O5 C39 C40 122.6(4)
O5 C39 C38 121.2(4)
C40 C39 C38 116.2(3)
C41 C40 C39 121.0(4)
C41 C40 H40 119.5
C39 C40 H40 119.5
C40 C41 C42 122.9(4)
C40 C41 H41 118.5
C42 C41 H41 118.5
C43 C42 C41 121.8(3)
C43 C42 C37 120.8(3)
C41 C42 C37 117.4(3)
C42 C43 C44 123.1(3)
C42 C43 C50 119.1(3)
C44 C43 C50 117.8(3)
C45 C44 C49 118.1(3)
C45 C44 C43 121.2(3)
C49 C44 C43 120.7(3)
C46 C45 C44 121.4(4)
C46 C45 H45 119.3
C44 C45 H45 119.3
C45 C46 C47 120.8(4)
C45 C46 H46 119.6
C47 C46 H46 119.6
O6 C47 C46 119.2(3)
O6 C47 C48 122.4(3)
C46 C47 C48 118.4(3)
C49 C48 C47 121.9(4)
C49 C48 H48 119.0
C47 C48 H48 119.0
C48 C49 C44 119.4(3)
C48 C49 B2 120.8(3)
C44 C49 B2 119.8(3)
C51 C50 C55 118.6(3)
C51 C50 C43 121.2(3)
C55 C50 C43 120.1(3)
O7 C51 C52 124.6(4)
O7 C51 C50 114.7(3)
C52 C51 C50 120.7(4)
C53 C52 C51 119.3(4)
C53 C52 H52 120.4
C51 C52 H52 120.4
C52 C53 C54 121.8(4)
C52 C53 H53 119.1
C54 C53 H53 119.1
C53 C54 C55 118.9(4)
C53 C54 H54 120.6
C55 C54 H54 120.6
O8 C55 C54 124.1(4)
O8 C55 C50 115.2(3)
C54 C55 C50 120.7(4)
O7 C56 H56A 109.5
O7 C56 H56B 109.5
H56A C56 H56B 109.5
O7 C56 H56C 109.5
H56A C56 H56C 109.5
H56B C56 H56C 109.5
O8 C57 H57A 109.5
O8 C57 H57B 109.5
H57A C57 H57B 109.5
O8 C57 H57C 109.5
H57A C57 H57C 109.5
H57B C57 H57C 109.5
C63 C58 C59 118.8(3)
C63 C58 B2 119.9(3)
C59 C58 B2 121.3(3)
C60 C59 C58 119.3(3)
C60 C59 C64 121.3(3)
C58 C59 C64 119.3(3)
C59 C60 C61 122.4(4)
C59 C60 H60 118.8
C61 C60 H60 118.8
C62 C61 C60 117.5(3)
C62 C61 C67 121.7(3)
C60 C61 C67 120.8(3)
C63 C62 C61 122.0(3)
C63 C62 H62 119.0
C61 C62 H62 119.0
C62 C63 C58 120.0(3)
C62 C63 C70 120.5(3)
C58 C63 C70 119.6(3)
C59 C64 C65 111.1(3)
C59 C64 C66 113.9(3)
C65 C64 C66 110.6(3)
C59 C64 H64 106.9
C65 C64 H64 106.9
C66 C64 H64 106.9
C64 C65 H65A 109.5
C64 C65 H65B 109.5
H65A C65 H65B 109.5
C64 C65 H65C 109.5
H65A C65 H65C 109.5
H65B C65 H65C 109.5
C64 C66 H66A 109.5
C64 C66 H66B 109.5
H66A C66 H66B 109.5
C64 C66 H66C 109.5
H66A C66 H66C 109.5
H66B C66 H66C 109.5
C61 C67 C69 113.0(3)
C61 C67 C68 111.1(4)
C69 C67 C68 109.9(3)
C61 C67 H67 107.5
C69 C67 H67 107.5
C68 C67 H67 107.5
C67 C68 H68A 109.5
C67 C68 H68B 109.5
H68A C68 H68B 109.5
C67 C68 H68C 109.5
H68A C68 H68C 109.5
H68B C68 H68C 109.5
C67 C69 H69A 109.5
C67 C69 H69B 109.5
H69A C69 H69B 109.5
C67 C69 H69C 109.5
H69A C69 H69C 109.5
H69B C69 H69C 109.5
C71 C70 C72 112.2(4)
C71 C70 C63 112.2(3)
C72 C70 C63 112.1(3)
C71 C70 H70 106.6
C72 C70 H70 106.6
C63 C70 H70 106.6
C70 C71 H71A 109.5
C70 C71 H71B 109.5
H71A C71 H71B 109.5
C70 C71 H71C 109.5
H71A C71 H71C 109.5
H71B C71 H71C 109.5
C70 C72 H72A 109.5
C70 C72 H72B 109.5
H72A C72 H72B 109.5
C70 C72 H72C 109.5
H72A C72 H72C 109.5
H72B C72 H72C 109.5
C49 B2 C37 115.5(3)
C49 B2 C58 123.8(4)
C37 B2 C58 120.8(3)

loop_
_geom_bond_atom_site_label_1
_geom_bond_atom_site_label_2
_geom_bond_distance
O1 C3 1.257(5)
O2 C11 1.358(5)
O2 H100 0.8921
O3 C15 1.366(5)
O3 C20 1.439(4)
O4 C19 1.372(4)
O4 C21 1.430(5)
C1 C2 1.370(5)
C1 C6 1.453(5)
C1 B1 1.560(6)
C2 C3 1.448(6)
C2 H2 0.9300
C3 C4 1.445(6)
C4 C5 1.349(6)
C4 H4 0.9300
C5 C6 1.445(5)
C5 H5 0.9300
C6 C7 1.382(5)
C7 C8 1.461(5)
C7 C14 1.493(5)
C8 C9 1.395(5)
C8 C13 1.420(5)
C9 C10 1.386(6)
C9 H9 0.9300
C10 C11 1.387(5)
C10 H10 0.9300
C11 C12 1.404(5)
C12 C13 1.390(5)
C12 H12 0.9300
C13 B1 1.548(6)
C14 C19 1.392(5)
C14 C15 1.393(5)
C15 C16 1.388(5)
C16 C17 1.376(6)
C16 H16 0.9300
C17 C18 1.387(6)
C17 H17 0.9300
C18 C19 1.400(5)
C18 H18 0.9300
C20 H20A 0.9600
C20 H20B 0.9600
C20 H20C 0.9600
C21 H21A 0.9600
C21 H21B 0.9600
C21 H21C 0.9600
C22 C27 1.403(5)
C22 C23 1.410(5)
C22 B1 1.578(5)
C23 C24 1.399(5)
C23 C28 1.516(5)
C24 C25 1.398(5)
C24 H24 0.9300
C25 C26 1.381(5)
C25 C31 1.533(5)
C26 C27 1.394(5)
C26 H26 0.9300
C27 C34 1.518(5)
C28 C29 1.516(6)
C28 C30 1.527(6)
C28 H28 0.9800
C29 H29A 0.9600
C29 H29B 0.9600
C29 H29C 0.9600
C30 H30A 0.9600
C30 H30B 0.9600
C30 H30C 0.9600
C31 C33 1.518(5)
C31 C32 1.526(6)
C31 H31 0.9800
C32 H32A 0.9600
C32 H32B 0.9600
C32 H32C 0.9600
C33 H33A 0.9600
C33 H33B 0.9600
C33 H33C 0.9600
C34 C36 1.524(6)
C34 C35 1.532(6)
C34 H34 0.9800
C35 H35A 0.9600
C35 H35B 0.9600
C35 H35C 0.9600
C36 H36A 0.9600
C36 H36B 0.9600
C36 H36C 0.9600
O5 C39 1.252(5)
O6 C47 1.351(5)
O6 H101 0.9512
O7 C51 1.369(5)
O7 C56 1.432(5)
O8 C55 1.371(5)
O8 C57 1.426(5)
C37 C38 1.360(5)
C37 C42 1.460(5)
C37 B2 1.560(6)
C38 C39 1.454(6)
C38 H38 0.9300
C39 C40 1.444(5)
C40 C41 1.345(5)
C40 H40 0.9300
C41 C42 1.440(5)
C41 H41 0.9300
C42 C43 1.382(5)
C43 C44 1.467(5)
C43 C50 1.492(5)
C44 C45 1.402(5)
C44 C49 1.424(5)
C45 C46 1.383(5)
C45 H45 0.9300
C46 C47 1.390(5)
C46 H46 0.9300
C47 C48 1.400(5)
C48 C49 1.385(5)
C48 H48 0.9300
C49 B2 1.543(6)
C50 C51 1.398(5)
C50 C55 1.398(5)
C51 C52 1.387(5)
C52 C53 1.373(6)
C52 H52 0.9300
C53 C54 1.381(6)
C53 H53 0.9300
C54 C55 1.393(5)
C54 H54 0.9300
C56 H56A 0.9600
C56 H56B 0.9600
C56 H56C 0.9600
C57 H57A 0.9600
C57 H57B 0.9600
C57 H57C 0.9600
C58 C63 1.411(5)
C58 C59 1.413(5)
C58 B2 1.565(6)
C59 C60 1.391(5)
C59 C64 1.510(5)
C60 C61 1.395(5)
C60 H60 0.9300
C61 C62 1.394(5)
C61 C67 1.518(5)
C62 C63 1.388(5)
C62 H62 0.9300
C63 C70 1.526(5)
C64 C65 1.525(6)
C64 C66 1.537(6)
C64 H64 0.9800
C65 H65A 0.9600
C65 H65B 0.9600
C65 H65C 0.9600
C66 H66A 0.9600
C66 H66B 0.9600
C66 H66C 0.9600
C67 C69 1.523(6)
C67 C68 1.527(6)
C67 H67 0.9800
C68 H68A 0.9600
C68 H68B 0.9600
C68 H68C 0.9600
C69 H69A 0.9600
C69 H69B 0.9600
C69 H69C 0.9600
C70 C71 1.517(6)
C70 C72 1.519(6)
C70 H70 0.9800
C71 H71A 0.9600
C71 H71B 0.9600
C71 H71C 0.9600
C72 H72A 0.9600
C72 H72B 0.9600
C72 H72C 0.9600

loop_
_geom_torsion_atom_site_label_1
_geom_torsion_atom_site_label_2
_geom_torsion_atom_site_label_3
_geom_torsion_atom_site_label_4
_geom_torsion
C6 C1 C2 C3 0.9(5)
B1 C1 C2 C3 179.7(3)
C1 C2 C3 O1 -178.1(4)
C1 C2 C3 C4 1.3(6)
O1 C3 C4 C5 177.0(4)
C2 C3 C4 C5 -2.5(6)
C3 C4 C5 C6 1.3(6)
C4 C5 C6 C7 -179.6(4)
C4 C5 C6 C1 1.1(6)
C2 C1 C6 C7 178.5(3)
B1 C1 C6 C7 -0.3(5)
C2 C1 C6 C5 -2.2(5)
B1 C1 C6 C5 179.0(3)
C5 C6 C7 C8 -174.6(3)
C1 C6 C7 C8 4.7(5)
C5 C6 C7 C14 6.0(5)
C1 C6 C7 C14 -174.7(3)
C6 C7 C8 C9 176.7(3)
C14 C7 C8 C9 -3.9(5)
C6 C7 C8 C13 -3.5(6)
C14 C7 C8 C13 175.9(3)
C13 C8 C9 C10 1.4(6)
C7 C8 C9 C10 -178.9(4)
C8 C9 C10 C11 -0.5(6)
C9 C10 C11 O2 -179.9(3)
C9 C10 C11 C12 -0.7(6)
O2 C11 C12 C13 -179.8(3)
C10 C11 C12 C13 1.1(6)
C11 C12 C13 C8 -0.3(5)
C11 C12 C13 B1 -178.9(3)
C9 C8 C13 C12 -0.9(5)
C7 C8 C13 C12 179.3(3)
C9 C8 C13 B1 177.7(3)
C7 C8 C13 B1 -2.0(5)
C6 C7 C14 C19 -89.3(5)
C8 C7 C14 C19 91.3(4)
C6 C7 C14 C15 96.6(4)
C8 C7 C14 C15 -82.8(4)
C20 O3 C15 C16 2.7(6)
C20 O3 C15 C14 -178.3(3)
C19 C14 C15 O3 178.2(3)
C7 C14 C15 O3 -7.6(5)
C19 C14 C15 C16 -2.8(6)
C7 C14 C15 C16 171.4(4)
O3 C15 C16 C17 -179.7(4)
C14 C15 C16 C17 1.4(6)
C15 C16 C17 C18 1.3(7)
C16 C17 C18 C19 -2.6(7)
C21 O4 C19 C14 -179.7(4)
C21 O4 C19 C18 0.0(6)
C15 C14 C19 O4 -178.9(3)
C7 C14 C19 O4 7.0(5)
C15 C14 C19 C18 1.4(6)
C7 C14 C19 C18 -172.7(4)
C17 C18 C19 O4 -178.5(4)
C17 C18 C19 C14 1.2(6)
C27 C22 C23 C24 0.2(6)
B1 C22 C23 C24 -179.2(4)
C27 C22 C23 C28 -178.3(4)
B1 C22 C23 C28 2.3(6)
C22 C23 C24 C25 0.4(6)
C28 C23 C24 C25 178.9(4)
C23 C24 C25 C26 -0.5(6)
C23 C24 C25 C31 178.6(4)
C24 C25 C26 C27 -0.1(6)
C31 C25 C26 C27 -179.1(4)
C25 C26 C27 C22 0.7(6)
C25 C26 C27 C34 177.0(4)
C23 C22 C27 C26 -0.8(6)
B1 C22 C27 C26 178.6(4)
C23 C22 C27 C34 -177.1(3)
B1 C22 C27 C34 2.3(6)
C24 C23 C28 C29 -73.8(5)
C22 C23 C28 C29 104.7(4)
C24 C23 C28 C30 52.8(5)
C22 C23 C28 C30 -128.8(4)
C26 C25 C31 C33 10.6(6)
C24 C25 C31 C33 -168.4(4)
C26 C25 C31 C32 -114.7(4)
C24 C25 C31 C32 66.2(5)
C26 C27 C34 C36 -71.8(5)
C22 C27 C34 C36 104.4(4)
C26 C27 C34 C35 55.0(5)
C22 C27 C34 C35 -128.7(4)
C12 C13 B1 C1 -175.5(3)
C8 C13 B1 C1 5.8(5)
C12 C13 B1 C22 5.7(5)
C8 C13 B1 C22 -172.9(3)
C2 C1 B1 C13 176.5(3)
C6 C1 B1 C13 -4.7(5)
C2 C1 B1 C22 -4.8(5)
C6 C1 B1 C22 174.0(3)
C27 C22 B1 C13 -98.2(5)
C23 C22 B1 C13 81.2(5)
C27 C22 B1 C1 83.2(5)
C23 C22 B1 C1 -97.5(4)
C42 C37 C38 C39 -0.4(6)
B2 C37 C38 C39 178.4(4)
C37 C38 C39 O5 179.7(4)
C37 C38 C39 C40 -0.6(6)
O5 C39 C40 C41 -178.2(4)
C38 C39 C40 C41 2.1(5)
C39 C40 C41 C42 -2.7(6)
C40 C41 C42 C43 -179.2(4)
C40 C41 C42 C37 1.6(5)
C38 C37 C42 C43 -179.2(3)
B2 C37 C42 C43 1.9(5)
C38 C37 C42 C41 0.0(5)
B2 C37 C42 C41 -178.9(3)
C41 C42 C43 C44 174.4(3)
C37 C42 C43 C44 -6.4(5)
C41 C42 C43 C50 -4.0(5)
C37 C42 C43 C50 175.2(3)
C42 C43 C44 C45 -175.7(3)
C50 C43 C44 C45 2.6(5)
C42 C43 C44 C49 3.4(5)
C50 C43 C44 C49 -178.2(3)
C49 C44 C45 C46 -2.3(5)
C43 C44 C45 C46 176.8(3)
C44 C45 C46 C47 0.4(6)
C45 C46 C47 O6 -178.1(3)
C45 C46 C47 C48 1.7(6)
O6 C47 C48 C49 177.9(3)
C46 C47 C48 C49 -1.9(6)
C47 C48 C49 C44 0.0(6)
C47 C48 C49 B2 178.9(3)
C45 C44 C49 C48 2.1(5)
C43 C44 C49 C48 -177.0(3)
C45 C44 C49 B2 -176.8(3)
C43 C44 C49 B2 4.1(5)
C42 C43 C50 C51 89.2(5)
C44 C43 C50 C51 -89.2(4)
C42 C43 C50 C55 -90.0(5)
C44 C43 C50 C55 91.6(4)
C56 O7 C51 C52 -12.7(6)
C56 O7 C51 C50 166.7(4)
C55 C50 C51 O7 -177.8(3)
C43 C50 C51 O7 2.9(5)
C55 C50 C51 C52 1.6(6)
C43 C50 C51 C52 -177.7(4)
O7 C51 C52 C53 178.7(4)
C50 C51 C52 C53 -0.7(6)
C51 C52 C53 C54 -0.4(7)
C52 C53 C54 C55 0.5(7)
C57 O8 C55 C54 8.5(6)
C57 O8 C55 C50 -171.6(4)
C53 C54 C55 O8 -179.7(4)
C53 C54 C55 C50 0.4(6)
C51 C50 C55 O8 178.6(3)
C43 C50 C55 O8 -2.1(5)
C51 C50 C55 C54 -1.5(6)
C43 C50 C55 C54 177.8(4)
C63 C58 C59 C60 -0.6(6)
B2 C58 C59 C60 177.5(4)
C63 C58 C59 C64 176.9(3)
B2 C58 C59 C64 -5.1(5)
C58 C59 C60 C61 -0.7(6)
C64 C59 C60 C61 -178.1(4)
C59 C60 C61 C62 1.0(6)
C59 C60 C61 C67 -178.8(4)
C60 C61 C62 C63 -0.1(6)
C67 C61 C62 C63 179.8(4)
C61 C62 C63 C58 -1.2(6)
C61 C62 C63 C70 178.5(4)
C59 C58 C63 C62 1.5(6)
B2 C58 C63 C62 -176.6(4)
C59 C58 C63 C70 -178.2(3)
B2 C58 C63 C70 3.7(5)
C60 C59 C64 C65 70.8(5)
C58 C59 C64 C65 -106.6(4)
C60 C59 C64 C66 -54.9(5)
C58 C59 C64 C66 127.7(4)
C62 C61 C67 C69 52.9(5)
C60 C61 C67 C69 -127.3(4)
C62 C61 C67 C68 -71.2(5)
C60 C61 C67 C68 108.6(4)
C62 C63 C70 C71 -57.0(5)
C58 C63 C70 C71 122.7(4)
C62 C63 C70 C72 70.4(5)
C58 C63 C70 C72 -109.9(4)
C48 C49 B2 C37 173.2(3)
C44 C49 B2 C37 -7.9(5)
C48 C49 B2 C58 -8.4(6)
C44 C49 B2 C58 170.5(3)
C38 C37 B2 C49 -173.8(3)
C42 C37 B2 C49 5.0(5)
C38 C37 B2 C58 7.7(5)
C42 C37 B2 C58 -173.4(3)
C63 C58 B2 C49 -79.9(5)
C59 C58 B2 C49 102.1(5)
C63 C58 B2 C37 98.4(4)
C59 C58 B2 C37 -79.7(5)
